data_7116537
loop_
_publ_author_name
'Mirza Cokoja'
'Iulius I. E. Markovits'
'Michael H. Anthofer'
'Saner Poplata'
'Alexander Pothig'
'Danny S. Morris'
'Peter A. Tasker'
'Wolfgang A. Herrmann'
'Fritz E. Kuhn'
'Jason B. Love'

_publ_section_title
;
 Catalytic epoxidation by perrhenate through the formation of
 organic-phase supramolecular ion pairs
;
_journal_name_full Chem.Commun.
_journal_page_first 3399
_journal_paper_doi 10.1039/C4cc10235E
_journal_volume 51
_journal_year 2015
_chemical_compound_source 'see text'
_chemical_formula_moiety 'C28 H50 N3 O2, O4 Re'
_chemical_formula_sum 'C28 H50 N3 O6 Re'
_chemical_formula_weight 710.92
_chemical_name_systematic ?
_space_group_IT_number 14
_symmetry_cell_setting monoclinic
_symmetry_Int_Tables_number 14
_symmetry_space_group_name_Hall '-P 2ybc'
_symmetry_space_group_name_H-M 'P 1 21/c 1'
_atom_sites_solution_hydrogens geom
_atom_sites_solution_primary direct
_atom_sites_solution_secondary difmap
_audit_update_record
;
2014-11-26 deposited with the CCDC.
2015-01-16 downloaded from the CCDC.
;
_cell_angle_alpha 90
_cell_angle_beta 106.509(1)
_cell_angle_gamma 90
_cell_formula_units_Z 4
_cell_length_a 11.2427(2)
_cell_length_b 25.9864(4)
_cell_length_c 11.3945(2)
_cell_measurement_reflns_used 9901
_cell_measurement_temperature 123
_cell_measurement_theta_max 25.3500
_cell_measurement_theta_min 2.4357
_cell_volume 3191.75(10)
_computing_cell_refinement 'SAINT (Bruker, 2008b)'
_computing_data_collection 'APEX II Control Software (Bruker, 2008a)'
_computing_data_reduction 'SAINT (Bruker, 2008b)'
_computing_molecular_graphics 'PLATON (Spek, 2011)'
_computing_publication_material 'PLATON (Spek, 2011), enCIFer (Allen, 2004)'
_computing_structure_refinement 'SHELXL97 (Sheldrick, 1997), SHELXLE (Huebschle, 2011)'
_computing_structure_solution 'SHELXS97 (Sheldrick, 1997)'
_diffrn_ambient_temperature 123
_diffrn_detector ' CCD plate '
_diffrn_detector_area_resol_mean 16
_diffrn_measured_fraction_theta_full 0.998
_diffrn_measured_fraction_theta_max 0.998
_diffrn_measurement_device ' \k-geometry diffractometer '
_diffrn_measurement_device_type ' Bruker APEX-II CCD '
_diffrn_measurement_method ' phi- and omega-rotation '
_diffrn_radiation_monochromator graphite
_diffrn_radiation_probe x-ray
_diffrn_radiation_source 'fine-focus sealed tube'
_diffrn_radiation_type MoK\a
_diffrn_radiation_wavelength 0.71073
_diffrn_reflns_av_R_equivalents 0.0454
_diffrn_reflns_av_sigmaI/netI 0.0259
_diffrn_reflns_limit_h_max 13
_diffrn_reflns_limit_h_min -13
_diffrn_reflns_limit_k_max 31
_diffrn_reflns_limit_k_min -31
_diffrn_reflns_limit_l_max 13
_diffrn_reflns_limit_l_min -13
_diffrn_reflns_number 74426
_diffrn_reflns_reduction_process
;
;
_diffrn_reflns_theta_full 25.39
_diffrn_reflns_theta_max 25.39
_diffrn_reflns_theta_min 2.02
_exptl_absorpt_coefficient_mu 3.848
_exptl_absorpt_correction_T_max 0.791
_exptl_absorpt_correction_T_min 0.379
_exptl_absorpt_correction_type multi-scan
_exptl_absorpt_process_details 'SADABS, Bruker, 2008b'
_exptl_crystal_colour 'pale yellow'
_exptl_crystal_density_diffrn 1.480
_exptl_crystal_density_method 'Not Measured'
_exptl_crystal_description prism
_exptl_crystal_F_000 1448
_exptl_crystal_size_max 0.310
_exptl_crystal_size_mid 0.260
_exptl_crystal_size_min 0.060
_refine_diff_density_max 0.674
_refine_diff_density_min -0.436
_refine_diff_density_rms 0.076
_refine_ls_extinction_method none
_refine_ls_goodness_of_fit_ref 1.034
_refine_ls_hydrogen_treatment constr
_refine_ls_matrix_type full
_refine_ls_number_parameters 351
_refine_ls_number_reflns 5865
_refine_ls_number_restraints 0
_refine_ls_restrained_S_all 1.034
_refine_ls_R_factor_all 0.0324
_refine_ls_R_factor_gt 0.0218
_refine_ls_shift/su_max 0.003
_refine_ls_shift/su_mean 0.000
_refine_ls_structure_factor_coef Fsqd
_refine_ls_weighting_details 'calc w=1/[\s^2^(Fo^2^)+(0.0128P)^2^+3.2365P] where P=(Fo^2^+2Fc^2^)/3'
_refine_ls_weighting_scheme calc
_refine_ls_wR_factor_gt 0.0383
_refine_ls_wR_factor_ref 0.0409
_reflns_number_gt 4973
_reflns_number_total 5865
_reflns_threshold_expression I>2\s(I)
_cod_data_source_file c4cc10235e2.cif
_cod_data_source_block antmi4_0m
_cod_original_sg_symbol_H-M 'P 21/c'
_cod_database_code 7116537

loop_
_symmetry_equiv_pos_site_id
_symmetry_equiv_pos_as_xyz
1 x,y,z
2 -x,1/2+y,1/2-z
3 -x,-y,-z
4 x,1/2-y,1/2+z

loop_
_atom_site_aniso_label
_atom_site_aniso_U_11
_atom_site_aniso_U_22
_atom_site_aniso_U_33
_atom_site_aniso_U_23
_atom_site_aniso_U_13
_atom_site_aniso_U_12
O1 0.0436(14) 0.0192(11) 0.0161(10) -0.0036(8) 0.0071(9) -0.0116(10)
O2 0.0198(12) 0.0180(11) 0.0505(13) -0.0031(10) 0.0113(10) -0.0025(10)
N1 0.0158(13) 0.0138(12) 0.0144(11) 0.0021(9) 0.0018(9) 0.0008(10)
N2 0.0276(14) 0.0150(12) 0.0140(11) -0.0008(9) 0.0051(10) -0.0072(11)
N3 0.0155(14) 0.0140(13) 0.0293(13) -0.0012(10) 0.0068(11) 0.0013(10)
C1 0.0164(16) 0.0128(14) 0.0142(13) -0.0007(11) 0.0083(11) -0.0009(12)
C2 0.0159(16) 0.0136(14) 0.0154(13) -0.0010(10) 0.0067(11) -0.0018(12)
C3 0.0158(15) 0.0152(14) 0.0127(12) 0.0012(10) 0.0094(11) 0.0016(12)
C4 0.0213(16) 0.0099(14) 0.0176(13) 0.0041(10) 0.0091(12) 0.0008(12)
C5 0.0168(16) 0.0136(14) 0.0146(13) 0.0006(10) 0.0105(12) -0.0015(12)
C6 0.0163(16) 0.0161(15) 0.0172(13) 0.0049(11) 0.0027(12) 0.0001(12)
C7 0.0184(17) 0.0215(17) 0.0367(17) 0.0088(13) 0.0008(14) 0.0020(14)
C8 0.032(2) 0.054(2) 0.0161(15) 0.0060(14) 0.0025(14) 0.0097(17)
C9 0.0274(19) 0.0165(16) 0.0399(18) 0.0023(13) -0.0050(15) 0.0048(14)
C10 0.0191(16) 0.0146(14) 0.0193(13) 0.0019(11) 0.0041(12) -0.0032(13)
C11 0.0178(17) 0.0208(17) 0.0418(18) 0.0011(13) 0.0050(14) -0.0006(13)
C12 0.040(2) 0.0293(18) 0.0195(15) -0.0031(13) 0.0049(14) -0.0114(16)
C13 0.0210(17) 0.0153(15) 0.0288(15) -0.0021(12) 0.0045(13) -0.0030(13)
C14 0.0175(16) 0.0104(14) 0.0143(13) 0.0006(10) 0.0029(11) -0.0006(12)
C15 0.0178(16) 0.0144(15) 0.0170(13) 0.0041(11) 0.0052(12) 0.0040(12)
C17 0.0274(18) 0.0203(17) 0.0224(14) 0.0022(12) 0.0090(13) -0.0021(14)
C18 0.0205(17) 0.0249(16) 0.0171(14) 0.0001(12) 0.0069(12) -0.0030(13)
C19 0.0294(18) 0.0181(15) 0.0152(13) -0.0003(11) 0.0060(13) -0.0026(13)
C20 0.0292(18) 0.0209(16) 0.0152(13) 0.0000(11) 0.0069(13) -0.0013(13)
C21 0.0339(19) 0.0243(17) 0.0196(14) 0.0012(12) 0.0118(13) -0.0003(15)
C22 0.057(2) 0.0226(18) 0.0266(16) 0.0058(13) 0.0120(16) -0.0011(17)
C23 0.0192(17) 0.0159(15) 0.0129(13) 0.0028(11) 0.0024(12) 0.0026(13)
C25 0.0239(18) 0.0222(16) 0.0281(16) 0.0007(13) 0.0106(13) 0.0051(14)
C26 0.0226(18) 0.0195(16) 0.0284(15) -0.0003(12) 0.0106(13) 0.0082(13)
C27 0.0262(18) 0.0230(17) 0.0246(15) 0.0006(12) 0.0080(13) 0.0070(14)
C28 0.027(2) 0.0240(16) 0.0280(15) 0.0024(13) 0.0089(14) 0.0095(14)
C29 0.040(2) 0.034(2) 0.0300(17) 0.0062(14) 0.0132(15) 0.0098(16)
C30 0.039(2) 0.0326(19) 0.0379(18) 0.0113(15) 0.0109(16) 0.0009(17)
Re1 0.0243(1) 0.0186(1) 0.0182(1) 0.0055(1) 0.0077(1) 0.0046(1)
O3 0.0363(14) 0.0414(14) 0.0256(11) -0.0002(10) 0.0040(10) 0.0136(11)
O4 0.0488(16) 0.0313(13) 0.0612(16) 0.0212(11) 0.0350(13) 0.0093(12)
O5 0.0490(16) 0.0366(13) 0.0257(11) -0.0058(10) 0.0055(11) -0.0048(12)
O6 0.0355(14) 0.0205(11) 0.0326(11) 0.0068(9) 0.0127(10) 0.0071(10)

loop_
_atom_site_label
_atom_site_type_symbol
_atom_site_thermal_displace_type
_atom_site_fract_x
_atom_site_fract_y
_atom_site_fract_z
_atom_site_occupancy
_atom_site_U_iso_or_equiv
_atom_site_calc_flag
_atom_site_refinement_flags
O1 O Uani 0.71020(19) 0.14836(7) 0.91426(16) 1.000 0.0266(7) d .
O2 O Uani 0.87428(19) 0.13573(7) 0.71839(19) 1.000 0.0292(7) d .
N1 N Uani 0.7124(2) 0.21209(8) 0.72587(18) 1.000 0.0152(7) d .
N2 N Uani 0.6103(2) 0.07243(8) 0.86386(18) 1.000 0.0190(7) d .
N3 N Uani 0.7940(2) 0.05704(8) 0.6594(2) 1.000 0.0195(8) d .
C1 C Uani 0.6307(2) 0.17668(10) 0.6650(2) 1.000 0.0137(8) d .
C2 C Uani 0.5279(2) 0.19289(10) 0.5764(2) 1.000 0.0145(8) d .
C3 C Uani 0.5083(2) 0.24520(10) 0.5501(2) 1.000 0.0135(8) d .
C4 C Uani 0.5961(2) 0.27993(10) 0.6182(2) 1.000 0.0155(8) d .
C5 C Uani 0.6992(2) 0.26321(10) 0.7077(2) 1.000 0.0138(8) d .
C6 C Uani 0.3966(3) 0.26296(10) 0.4476(2) 1.000 0.0170(8) d .
C7 C Uani 0.2790(3) 0.23435(11) 0.4523(3) 1.000 0.0270(10) d .
C8 C Uani 0.4244(3) 0.24973(14) 0.3267(2) 1.000 0.0349(11) d .
C9 C Uani 0.3740(3) 0.32052(11) 0.4525(3) 1.000 0.0309(10) d .
C10 C Uani 0.7995(3) 0.29672(10) 0.7911(2) 1.000 0.0180(8) d .
C11 C Uani 0.9270(3) 0.28049(11) 0.7797(3) 1.000 0.0275(10) d .
C12 C Uani 0.7949(3) 0.28943(12) 0.9239(2) 1.000 0.0303(10) d .
C13 C Uani 0.7783(3) 0.35341(10) 0.7561(3) 1.000 0.0222(9) d .
C14 C Uani 0.6587(3) 0.12171(10) 0.7029(2) 1.000 0.0144(8) d .
C15 C Uani 0.6619(3) 0.11538(10) 0.8390(2) 1.000 0.0164(8) d .
C17 C Uani 0.6117(3) 0.05830(10) 0.9886(2) 1.000 0.0230(9) d .
C18 C Uani 0.6929(3) 0.01226(11) 1.0362(2) 1.000 0.0205(9) d .
C19 C Uani 0.6976(3) 0.00050(10) 1.1690(2) 1.000 0.0210(9) d .
C20 C Uani 0.7449(3) -0.05285(10) 1.2102(2) 1.000 0.0216(9) d .
C21 C Uani 0.7666(3) -0.06224(11) 1.3464(2) 1.000 0.0251(10) d .
C22 C Uani 0.8102(3) -0.11646(11) 1.3860(3) 1.000 0.0354(10) d .
C23 C Uani 0.7871(3) 0.10563(10) 0.6926(2) 1.000 0.0165(9) d .
C25 C Uani 0.9072(3) 0.03456(11) 0.6438(3) 1.000 0.0241(10) d .
C26 C Uani 0.9164(3) -0.02201(10) 0.6769(2) 1.000 0.0228(9) d .
C27 C Uani 0.9179(3) -0.03284(11) 0.8086(2) 1.000 0.0244(10) d .
C28 C Uani 0.9350(3) -0.08965(11) 0.8414(3) 1.000 0.0261(10) d .
C29 C Uani 0.9255(3) -0.10254(12) 0.9675(3) 1.000 0.0340(11) d .
C30 C Uani 0.9459(3) -0.15917(12) 0.9987(3) 1.000 0.0365(11) d .
Re1 Re Uani 0.46007(1) 0.43175(1) 0.83913(1) 1.000 0.0200(1) d .
O3 O Uani 0.6075(2) 0.41774(8) 0.92298(18) 1.000 0.0354(8) d .
O4 O Uani 0.3597(2) 0.40111(8) 0.9046(2) 1.000 0.0431(9) d .
O5 O Uani 0.4390(2) 0.40906(8) 0.69327(18) 1.000 0.0382(8) d .
O6 O Uani 0.43473(19) 0.49777(7) 0.83536(18) 1.000 0.0289(7) d .
H1N H Uiso 0.77910 0.20110 0.78140 1.000 0.0180 c R
H2 H Uiso 0.46930 0.16840 0.53240 1.000 0.0170 c R
H2N H Uiso 0.57390 0.05170 0.80330 1.000 0.0230 c R
H3N H Uiso 0.72740 0.03760 0.64620 1.000 0.0230 c R
H4 H Uiso 0.58450 0.31580 0.60240 1.000 0.0190 c R
H7A H Uiso 0.20840 0.24660 0.38610 1.000 0.0400 c R
H7B H Uiso 0.26330 0.24070 0.53130 1.000 0.0400 c R
H7C H Uiso 0.29010 0.19740 0.44240 1.000 0.0400 c R
H8A H Uiso 0.35490 0.26080 0.25780 1.000 0.0520 c R
H8B H Uiso 0.43580 0.21250 0.32200 1.000 0.0520 c R
H8C H Uiso 0.50020 0.26750 0.32300 1.000 0.0520 c R
H9A H Uiso 0.44480 0.33930 0.43970 1.000 0.0460 c R
H9B H Uiso 0.36400 0.32950 0.53270 1.000 0.0460 c R
H9C H Uiso 0.29850 0.32980 0.38830 1.000 0.0460 c R
H11A H Uiso 0.92750 0.28340 0.69410 1.000 0.0410 c R
H11B H Uiso 0.94370 0.24480 0.80710 1.000 0.0410 c R
H11C H Uiso 0.99110 0.30300 0.83080 1.000 0.0410 c R
H12A H Uiso 0.71370 0.30040 0.93060 1.000 0.0460 c R
H12B H Uiso 0.86000 0.31020 0.97900 1.000 0.0460 c R
H12C H Uiso 0.80800 0.25310 0.94660 1.000 0.0460 c R
H13A H Uiso 0.78080 0.35820 0.67150 1.000 0.0330 c R
H13B H Uiso 0.84340 0.37430 0.81100 1.000 0.0330 c R
H13C H Uiso 0.69710 0.36420 0.76330 1.000 0.0330 c R
H14 H Uiso 0.59340 0.09880 0.65060 1.000 0.0170 c R
H17A H Uiso 0.52590 0.05060 0.99020 1.000 0.0280 c R
H17B H Uiso 0.64190 0.08800 1.04360 1.000 0.0280 c R
H18A H Uiso 0.77780 0.01910 1.03100 1.000 0.0250 c R
H18B H Uiso 0.66000 -0.01810 0.98450 1.000 0.0250 c R
H19A H Uiso 0.75190 0.02610 1.22300 1.000 0.0250 c R
H19B H Uiso 0.61320 0.00440 1.17850 1.000 0.0250 c R
H20A H Uiso 0.82380 -0.05850 1.18980 1.000 0.0260 c R
H20B H Uiso 0.68430 -0.07840 1.16400 1.000 0.0260 c R
H21A H Uiso 0.82930 -0.03750 1.39280 1.000 0.0300 c R
H21B H Uiso 0.68840 -0.05560 1.36750 1.000 0.0300 c R
H22A H Uiso 0.74540 -0.14110 1.34590 1.000 0.0530 c R
H22B H Uiso 0.82760 -0.11940 1.47500 1.000 0.0530 c R
H22C H Uiso 0.88590 -0.12380 1.36250 1.000 0.0530 c R
H25A H Uiso 0.98000 0.05300 0.69650 1.000 0.0290 c R
H25B H Uiso 0.90810 0.03870 0.55770 1.000 0.0290 c R
H26A H Uiso 0.99310 -0.03620 0.66310 1.000 0.0270 c R
H26B H Uiso 0.84520 -0.04030 0.62140 1.000 0.0270 c R
H27A H Uiso 0.98620 -0.01300 0.86430 1.000 0.0290 c R
H27B H Uiso 0.83900 -0.02080 0.82130 1.000 0.0290 c R
H28A H Uiso 0.87140 -0.10960 0.78040 1.000 0.0310 c R
H28B H Uiso 1.01730 -0.10070 0.83560 1.000 0.0310 c R
H29A H Uiso 0.84230 -0.09250 0.97290 1.000 0.0410 c R
H29B H Uiso 0.98770 -0.08210 1.02870 1.000 0.0410 c R
H30A H Uiso 0.88610 -0.17970 0.93720 1.000 0.0550 c R
H30B H Uiso 0.93460 -0.16550 1.07960 1.000 0.0550 c R
H30C H Uiso 1.03040 -0.16890 0.99940 1.000 0.0550 c R

loop_
_atom_type_symbol
_atom_type_description
_atom_type_scat_dispersion_real
_atom_type_scat_dispersion_imag
_atom_type_scat_source
C C 0.0033 0.0016 ' International Tables Vol C Tables 4.2.6.8 and 6.1.1.4'
H H 0.0000 0.0000 ' International Tables Vol C Tables 4.2.6.8 and 6.1.1.4'
N N 0.0061 0.0033 ' International Tables Vol C Tables 4.2.6.8 and 6.1.1.4'
O O 0.0106 0.0060 ' International Tables Vol C Tables 4.2.6.8 and 6.1.1.4'
Re Re -1.0185 7.2310 ' International Tables Vol C Tables 4.2.6.8 and 6.1.1.4'

loop_
_geom_angle_atom_site_label_1
_geom_angle_atom_site_label_2
_geom_angle_atom_site_label_3
_geom_angle
_geom_angle_publ_flag
O3 Re1 O6 110.61(10) yes
O4 Re1 O5 109.58(10) yes
O4 Re1 O6 110.21(10) yes
O5 Re1 O6 109.81(10) yes
O3 Re1 O4 108.23(10) yes
O3 Re1 O5 108.36(10) yes
C1 N1 C5 124.5(2) yes
C15 N2 C17 122.3(2) yes
C23 N3 C25 122.7(3) yes
C1 N1 H1N 118.00 no
C5 N1 H1N 118.00 no
C17 N2 H2N 119.00 no
C15 N2 H2N 119.00 no
C25 N3 H3N 119.00 no
C23 N3 H3N 119.00 no
N1 C1 C2 118.7(2) yes
N1 C1 C14 116.5(2) yes
C2 C1 C14 124.8(2) no
C1 C2 C3 120.5(2) no
C2 C3 C4 117.8(2) no
C4 C3 C6 121.9(2) no
C2 C3 C6 120.3(2) no
C3 C4 C5 121.3(2) no
C4 C5 C10 126.8(2) no
N1 C5 C4 117.2(2) yes
N1 C5 C10 116.0(2) yes
C7 C6 C9 108.8(3) no
C8 C6 C9 109.4(2) no
C3 C6 C7 111.0(2) no
C3 C6 C8 106.6(2) no
C3 C6 C9 112.3(2) no
C7 C6 C8 108.7(2) no
C5 C10 C13 110.8(2) no
C11 C10 C12 110.0(2) no
C5 C10 C12 108.5(2) no
C5 C10 C11 109.5(2) no
C12 C10 C13 109.2(2) no
C11 C10 C13 108.9(3) no
C1 C14 C15 109.4(2) no
C15 C14 C23 107.0(2) no
C1 C14 C23 111.2(2) no
O1 C15 C14 120.4(2) yes
N2 C15 C14 114.6(2) yes
O1 C15 N2 125.0(2) yes
N2 C17 C18 112.7(2) yes
C17 C18 C19 111.2(2) no
C18 C19 C20 113.6(2) no
C19 C20 C21 113.9(2) no
C20 C21 C22 113.4(2) no
N3 C23 C14 114.4(3) yes
O2 C23 C14 120.9(2) yes
O2 C23 N3 124.7(3) yes
N3 C25 C26 111.1(3) yes
C25 C26 C27 114.0(2) no
C26 C27 C28 112.8(2) no
C27 C28 C29 114.3(2) no
C28 C29 C30 113.1(3) no
C3 C2 H2 120.00 no
C1 C2 H2 120.00 no
C5 C4 H4 119.00 no
C3 C4 H4 119.00 no
C6 C7 H7C 109.00 no
C6 C7 H7A 110.00 no
C6 C7 H7B 109.00 no
H7B C7 H7C 109.00 no
H7A C7 H7B 110.00 no
H7A C7 H7C 109.00 no
C6 C8 H8A 109.00 no
H8B C8 H8C 110.00 no
C6 C8 H8C 110.00 no
H8A C8 H8B 109.00 no
C6 C8 H8B 109.00 no
H8A C8 H8C 109.00 no
C6 C9 H9C 109.00 no
H9A C9 H9B 109.00 no
C6 C9 H9B 109.00 no
C6 C9 H9A 109.00 no
H9A C9 H9C 110.00 no
H9B C9 H9C 109.00 no
H11A C11 H11C 109.00 no
C10 C11 H11A 109.00 no
C10 C11 H11B 109.00 no
C10 C11 H11C 109.00 no
H11A C11 H11B 110.00 no
H11B C11 H11C 109.00 no
H12B C12 H12C 109.00 no
C10 C12 H12B 110.00 no
C10 C12 H12A 109.00 no
H12A C12 H12C 109.00 no
C10 C12 H12C 109.00 no
H12A C12 H12B 109.00 no
C10 C13 H13A 109.00 no
H13A C13 H13B 109.00 no
C10 C13 H13B 110.00 no
C10 C13 H13C 110.00 no
H13A C13 H13C 109.00 no
H13B C13 H13C 109.00 no
C15 C14 H14 110.00 no
C1 C14 H14 110.00 no
C23 C14 H14 110.00 no
H17A C17 H17B 108.00 no
N2 C17 H17A 109.00 no
N2 C17 H17B 109.00 no
C18 C17 H17B 109.00 no
C18 C17 H17A 109.00 no
C19 C18 H18A 109.00 no
C19 C18 H18B 109.00 no
C17 C18 H18B 109.00 no
C17 C18 H18A 109.00 no
H18A C18 H18B 108.00 no
C18 C19 H19B 109.00 no
C18 C19 H19A 109.00 no
H19A C19 H19B 108.00 no
C20 C19 H19A 109.00 no
C20 C19 H19B 109.00 no
C19 C20 H20A 109.00 no
C21 C20 H20A 109.00 no
C21 C20 H20B 109.00 no
C19 C20 H20B 109.00 no
H20A C20 H20B 108.00 no
C22 C21 H21A 109.00 no
C22 C21 H21B 109.00 no
C20 C21 H21A 109.00 no
C20 C21 H21B 109.00 no
H21A C21 H21B 108.00 no
H22B C22 H22C 110.00 no
C21 C22 H22A 109.00 no
C21 C22 H22B 109.00 no
C21 C22 H22C 109.00 no
H22A C22 H22B 110.00 no
H22A C22 H22C 109.00 no
H25A C25 H25B 108.00 no
N3 C25 H25B 109.00 no
C26 C25 H25A 109.00 no
N3 C25 H25A 109.00 no
C26 C25 H25B 109.00 no
C27 C26 H26A 109.00 no
C27 C26 H26B 109.00 no
C25 C26 H26B 109.00 no
C25 C26 H26A 109.00 no
H26A C26 H26B 108.00 no
C26 C27 H27B 109.00 no
C26 C27 H27A 109.00 no
H27A C27 H27B 108.00 no
C28 C27 H27A 109.00 no
C28 C27 H27B 109.00 no
C27 C28 H28A 109.00 no
C29 C28 H28A 109.00 no
C29 C28 H28B 109.00 no
C27 C28 H28B 109.00 no
H28A C28 H28B 108.00 no
C30 C29 H29A 109.00 no
C30 C29 H29B 109.00 no
C28 C29 H29A 109.00 no
C28 C29 H29B 109.00 no
H29A C29 H29B 108.00 no
H30B C30 H30C 109.00 no
C29 C30 H30A 109.00 no
C29 C30 H30B 109.00 no
C29 C30 H30C 109.00 no
H30A C30 H30B 110.00 no
H30A C30 H30C 109.00 no

loop_
_geom_bond_atom_site_label_1
_geom_bond_atom_site_label_2
_geom_bond_distance
_geom_bond_publ_flag
Re1 O5 1.715(2) yes
Re1 O6 1.7377(18) yes
Re1 O3 1.701(2) yes
Re1 O4 1.715(2) yes
O1 C15 1.225(3) yes
O2 C23 1.223(4) yes
N1 C5 1.346(3) yes
N1 C1 1.345(3) yes
N2 C15 1.325(4) yes
N2 C17 1.464(3) yes
N3 C25 1.456(4) yes
N3 C23 1.327(3) yes
N1 H1N 0.8800 no
N2 H2N 0.8800 no
N3 H3N 0.8800 no
C1 C2 1.367(3) no
C1 C14 1.500(4) no
C2 C3 1.396(4) no
C3 C6 1.523(4) no
C3 C4 1.399(3) no
C4 C5 1.379(3) no
C5 C10 1.524(4) no
C6 C9 1.521(4) no
C6 C8 1.536(4) no
C6 C7 1.531(5) no
C10 C12 1.540(3) no
C10 C11 1.535(5) no
C10 C13 1.527(4) no
C14 C15 1.550(3) no
C14 C23 1.539(5) no
C17 C18 1.509(4) no
C18 C19 1.530(3) no
C19 C20 1.511(4) no
C20 C21 1.521(3) no
C21 C22 1.518(4) no
C25 C26 1.514(4) no
C26 C27 1.522(3) no
C27 C28 1.522(4) no
C28 C29 1.508(5) no
C29 C30 1.516(4) no
C2 H2 0.9500 no
C4 H4 0.9500 no
C7 H7C 0.9800 no
C7 H7A 0.9800 no
C7 H7B 0.9800 no
C8 H8B 0.9800 no
C8 H8C 0.9800 no
C8 H8A 0.9800 no
C9 H9A 0.9800 no
C9 H9B 0.9800 no
C9 H9C 0.9800 no
C11 H11A 0.9800 no
C11 H11C 0.9800 no
C11 H11B 0.9800 no
C12 H12A 0.9800 no
C12 H12B 0.9800 no
C12 H12C 0.9800 no
C13 H13C 0.9800 no
C13 H13B 0.9800 no
C13 H13A 0.9800 no
C14 H14 1.0000 no
C17 H17B 0.9900 no
C17 H17A 0.9900 no
C18 H18A 0.9900 no
C18 H18B 0.9900 no
C19 H19A 0.9900 no
C19 H19B 0.9900 no
C20 H20A 0.9900 no
C20 H20B 0.9900 no
C21 H21B 0.9900 no
C21 H21A 0.9900 no
C22 H22A 0.9800 no
C22 H22B 0.9800 no
C22 H22C 0.9800 no
C25 H25B 0.9900 no
C25 H25A 0.9900 no
C26 H26B 0.9900 no
C26 H26A 0.9900 no
C27 H27A 0.9900 no
C27 H27B 0.9900 no
C28 H28A 0.9900 no
C28 H28B 0.9900 no
C29 H29A 0.9900 no
C29 H29B 0.9900 no
C30 H30B 0.9800 no
C30 H30C 0.9800 no
C30 H30A 0.9800 no

loop_
_geom_hbond_atom_site_label_D
_geom_hbond_atom_site_label_H
_geom_hbond_atom_site_label_A
_geom_hbond_distance_DH
_geom_hbond_distance_HA
_geom_hbond_distance_DA
_geom_hbond_angle_DHA
_geom_hbond_site_symmetry_A
_geom_hbond_publ_flag
N1 H1N O1 0.8800 2.3300 2.717(3) 107.00 . yes
N1 H1N O2 0.8800 2.2300 2.710(3) 114.00 . yes
N2 H2N O6 0.8800 2.0900 2.919(3) 156.00 2_646 yes
N3 H3N O6 0.8800 2.1600 3.013(3) 164.00 2_646 yes
C2 H2 O4 0.9500 2.4300 3.357(3) 167.00 4_554 yes
C17 H17B O1 0.9900 2.4200 2.820(3) 103.00 . yes

loop_
_geom_torsion_atom_site_label_1
_geom_torsion_atom_site_label_2
_geom_torsion_atom_site_label_3
_geom_torsion_atom_site_label_4
_geom_torsion
_geom_torsion_publ_flag
C5 N1 C1 C2 1.5(4) no
C5 N1 C1 C14 -177.0(2) no
C1 N1 C5 C4 -1.7(4) no
C1 N1 C5 C10 177.0(2) no
C17 N2 C15 O1 -3.5(5) no
C17 N2 C15 C14 176.0(3) no
C15 N2 C17 C18 -111.2(3) no
C25 N3 C23 O2 -3.3(4) no
C25 N3 C23 C14 179.6(2) no
C23 N3 C25 C26 147.8(2) no
N1 C1 C2 C3 -0.2(3) no
C14 C1 C2 C3 178.1(2) no
N1 C1 C14 C15 60.9(3) no
N1 C1 C14 C23 -57.0(3) no
C2 C1 C14 C15 -117.4(3) no
C2 C1 C14 C23 124.7(3) no
C1 C2 C3 C4 -0.8(3) no
C1 C2 C3 C6 177.4(2) no
C2 C3 C4 C5 0.5(3) no
C6 C3 C4 C5 -177.6(2) no
C2 C3 C6 C7 44.4(3) no
C2 C3 C6 C8 -73.9(3) no
C2 C3 C6 C9 166.3(2) no
C4 C3 C6 C7 -137.6(2) no
C4 C3 C6 C8 104.2(3) no
C4 C3 C6 C9 -15.6(4) no
C3 C4 C5 N1 0.7(3) no
C3 C4 C5 C10 -177.9(2) no
N1 C5 C10 C11 56.4(3) no
N1 C5 C10 C12 -63.7(3) no
N1 C5 C10 C13 176.5(2) no
C4 C5 C10 C11 -125.0(3) no
C4 C5 C10 C12 114.9(3) no
C4 C5 C10 C13 -5.0(4) no
C1 C14 C15 O1 -40.5(4) no
C1 C14 C15 N2 140.0(3) no
C23 C14 C15 O1 80.0(3) no
C23 C14 C15 N2 -99.5(3) no
C1 C14 C23 O2 37.2(3) no
C1 C14 C23 N3 -145.5(2) no
C15 C14 C23 O2 -82.2(3) no
C15 C14 C23 N3 95.1(2) no
N2 C17 C18 C19 176.9(2) no
C17 C18 C19 C20 163.2(3) no
C18 C19 C20 C21 172.1(3) no
C19 C20 C21 C22 178.2(3) no
N3 C25 C26 C27 -60.0(3) no
C25 C26 C27 C28 -176.6(3) no
C26 C27 C28 C29 -174.8(3) no
C27 C28 C29 C30 -178.7(3) no
